data_7015240
loop_
_publ_author_name
'Jones, Jennifer E.'
'Kariuki, Benson M.'
'Ward, Benjamin D.'
'Pope, Simon J. A.'

_publ_section_title
;
 Amino-anthraquinone chromophores functionalised with 3-picolyl units:
 structures, luminescence, DFT and their coordination chemistry with
 cationic Re(I) di-imine complexes.
;
_journal_issue 14
_journal_name_full 'Dalton transactions (Cambridge, England : 2003)'
_journal_page_first 3498
_journal_page_last 3509
_journal_paper_doi 10.1039/c0dt01383h
_journal_volume 40
_journal_year 2011
_chemical_formula_sum 'C26 H20 N4 O2'
_chemical_formula_weight 420.46
_chemical_name_systematic
;
?
;
_space_group_IT_number 2
_symmetry_cell_setting triclinic
_symmetry_space_group_name_Hall '-P 1'
_symmetry_space_group_name_H-M 'P -1'
_atom_sites_solution_hydrogens geom
_atom_sites_solution_primary direct
_atom_sites_solution_secondary difmap
_audit_creation_method SHELXL-97
_cell_angle_alpha 94.236(2)
_cell_angle_beta 92.655(2)
_cell_angle_gamma 110.176(2)
_cell_formula_units_Z 4
_cell_length_a 11.3845(5)
_cell_length_b 13.6381(5)
_cell_length_c 13.7772(4)
_cell_measurement_temperature 150(2)
_cell_volume 1996.45(13)
_computing_structure_refinement 'SHELXL-97 (Sheldrick, 1997)'
_diffrn_ambient_temperature 150(2)
_diffrn_measured_fraction_theta_full 0.977
_diffrn_measured_fraction_theta_max 0.977
_diffrn_radiation_monochromator graphite
_diffrn_radiation_source 'fine-focus sealed tube'
_diffrn_radiation_type MoK\a
_diffrn_radiation_wavelength 0.71073
_diffrn_reflns_av_R_equivalents 0.0618
_diffrn_reflns_av_sigmaI/netI 0.1081
_diffrn_reflns_limit_h_max 14
_diffrn_reflns_limit_h_min -14
_diffrn_reflns_limit_k_max 17
_diffrn_reflns_limit_k_min -14
_diffrn_reflns_limit_l_max 17
_diffrn_reflns_limit_l_min -17
_diffrn_reflns_number 13363
_diffrn_reflns_theta_full 27.51
_diffrn_reflns_theta_max 27.51
_diffrn_reflns_theta_min 2.02
_exptl_absorpt_coefficient_mu 0.091
_exptl_absorpt_correction_T_max 0.9964
_exptl_absorpt_correction_T_min 0.9558
_exptl_crystal_density_diffrn 1.399
_exptl_crystal_density_method 'not measured'
_exptl_crystal_F_000 880
_exptl_crystal_size_max 0.50
_exptl_crystal_size_mid 0.25
_exptl_crystal_size_min 0.04
_refine_diff_density_max 1.444
_refine_diff_density_min -0.289
_refine_diff_density_rms 0.063
_refine_ls_extinction_method none
_refine_ls_goodness_of_fit_ref 1.016
_refine_ls_hydrogen_treatment mixed
_refine_ls_matrix_type full
_refine_ls_number_parameters 577
_refine_ls_number_reflns 8981
_refine_ls_number_restraints 0
_refine_ls_restrained_S_all 1.016
_refine_ls_R_factor_all 0.1753
_refine_ls_R_factor_gt 0.0942
_refine_ls_shift/su_max 0.000
_refine_ls_shift/su_mean 0.000
_refine_ls_structure_factor_coef Fsqd
_refine_ls_weighting_details 'calc w=1/[\s^2^(Fo^2^)+(0.0906P)^2^+2.6052P] where P=(Fo^2^+2Fc^2^)/3'
_refine_ls_weighting_scheme calc
_refine_ls_wR_factor_gt 0.2082
_refine_ls_wR_factor_ref 0.2545
_reflns_number_gt 4847
_reflns_number_total 8981
_reflns_threshold_expression >2sigma(I)
_cod_data_source_file c0dt01383h.txt
_cod_data_source_block sjp0928b
_cod_depositor_comments
;
The following automatic conversions were performed:
'_symmetry_cell_setting' value 'Triclinic' changed to 'triclinic'
according to '/home/saulius/struct/CIF-dictionaries/cif_core.dic'
dictionary named 'cif_core.dic' version 2.4.1 from 2010-06-29.

Automatic conversion script
Id: cif_fix_enum 1555 2011-01-17 13:19:09Z saulius 
;
_cod_original_cell_volume 1996.44(13)
_cod_original_sg_symbol_H-M P-1
_cod_database_code 7015240

loop_
_symmetry_equiv_pos_as_xyz
'x, y, z'
'-x, -y, -z'

loop_
_atom_site_label
_atom_site_type_symbol
_atom_site_fract_x
_atom_site_fract_y
_atom_site_fract_z
_atom_site_U_iso_or_equiv
_atom_site_adp_type
_atom_site_occupancy
_atom_site_symmetry_multiplicity
_atom_site_calc_flag
_atom_site_refinement_flags
_atom_site_disorder_assembly
_atom_site_disorder_group
C1 C 0.9970(3) 0.4107(3) 0.1313(2) 0.0331(8) Uani 1 1 d . . .
C2 C 0.9245(3) 0.3662(3) 0.0385(2) 0.0303(7) Uani 1 1 d . . .
C3 C 0.7917(3) 0.3281(3) 0.0340(2) 0.0306(7) Uani 1 1 d . . .
C4 C 0.7231(3) 0.2836(3) -0.0569(2) 0.0343(8) Uani 1 1 d . . .
H4 H 0.6340 0.2562 -0.0600 0.041 Uiso 1 1 calc R . .
C5 C 0.7826(3) 0.2793(3) -0.1397(2) 0.0341(8) Uani 1 1 d . . .
H5 H 0.7339 0.2495 -0.1995 0.041 Uiso 1 1 calc R . .
C6 C 0.9157(3) 0.3185(3) -0.1390(2) 0.0322(8) Uani 1 1 d . . .
C7 C 0.9874(3) 0.3618(3) -0.0493(2) 0.0299(7) Uani 1 1 d . . .
C8 C 1.1238(3) 0.4012(3) -0.0460(2) 0.0323(8) Uani 1 1 d . . .
C9 C 1.1963(3) 0.4429(3) 0.0495(2) 0.0338(8) Uani 1 1 d . . .
C10 C 1.3274(4) 0.4773(3) 0.0548(3) 0.0399(9) Uani 1 1 d . . .
H10 H 1.3693 0.4740 -0.0028 0.048 Uiso 1 1 calc R . .
C11 C 1.3963(4) 0.5159(3) 0.1429(3) 0.0483(10) Uani 1 1 d . . .
H11 H 1.4854 0.5396 0.1458 0.058 Uiso 1 1 calc R . .
C12 C 1.3354(4) 0.5204(3) 0.2280(3) 0.0492(10) Uani 1 1 d . . .
H12 H 1.3829 0.5470 0.2887 0.059 Uiso 1 1 calc R . .
C13 C 1.2055(4) 0.4858(3) 0.2236(3) 0.0419(9) Uani 1 1 d . . .
H13 H 1.1641 0.4885 0.2815 0.050 Uiso 1 1 calc R . .
C14 C 1.1350(3) 0.4469(3) 0.1342(2) 0.0331(8) Uani 1 1 d . . .
C15 C 0.5954(4) 0.3132(3) 0.1150(3) 0.0454(10) Uani 1 1 d . . .
H15A H 0.5487 0.2375 0.0971 0.054 Uiso 1 1 calc R . .
H15B H 0.5703 0.3530 0.0658 0.054 Uiso 1 1 calc R . .
C16 C 0.5627(4) 0.3452(3) 0.2149(3) 0.0432(9) Uani 1 1 d . . .
C17 C 0.6432(5) 0.4229(4) 0.2795(4) 0.0717(15) Uani 1 1 d . . .
H17 H 0.7267 0.4593 0.2643 0.086 Uiso 1 1 calc R . .
C18 C 0.6011(5) 0.4474(5) 0.3667(4) 0.092(2) Uani 1 1 d . . .
H18 H 0.6553 0.5016 0.4123 0.110 Uiso 1 1 calc R . .
C19 C 0.4815(5) 0.3934(4) 0.3873(4) 0.0747(16) Uani 1 1 d . . .
H19 H 0.4551 0.4108 0.4486 0.090 Uiso 1 1 calc R . .
C20 C 0.4410(4) 0.2955(3) 0.2418(3) 0.0456(10) Uani 1 1 d . . .
H20 H 0.3839 0.2424 0.1968 0.055 Uiso 1 1 calc R . .
C21 C 0.9015(4) 0.2784(3) -0.3191(2) 0.0429(9) Uani 1 1 d . . .
H21A H 0.8446 0.3181 -0.3301 0.052 Uiso 1 1 calc R . .
H21B H 0.8498 0.2031 -0.3211 0.052 Uiso 1 1 calc R . .
C22 C 0.9902(4) 0.2941(3) -0.3980(3) 0.0430(9) Uani 1 1 d . . .
C23 C 1.0373(4) 0.2182(4) -0.4298(3) 0.0573(12) Uani 1 1 d . . .
H23 H 1.0149 0.1538 -0.4010 0.069 Uiso 1 1 calc R . .
C24 C 1.1179(4) 0.2364(5) -0.5043(3) 0.0675(15) Uani 1 1 d . . .
H24 H 1.1510 0.1846 -0.5275 0.081 Uiso 1 1 calc R . .
C25 C 1.1483(4) 0.3290(5) -0.5432(3) 0.0647(14) Uani 1 1 d . . .
H25 H 1.2037 0.3405 -0.5941 0.078 Uiso 1 1 calc R . .
C26 C 1.0285(4) 0.3873(4) -0.4423(3) 0.0592(12) Uani 1 1 d . . .
H26 H 0.9984 0.4412 -0.4200 0.071 Uiso 1 1 calc R . .
C27 C 0.9231(3) 0.0554(3) 0.8219(2) 0.0295(7) Uani 1 1 d . . .
C28 C 0.9784(3) 0.0980(3) 0.9201(2) 0.0282(7) Uani 1 1 d . . .
C29 C 1.1111(3) 0.1447(3) 0.9367(2) 0.0298(7) Uani 1 1 d . . .
C30 C 1.1631(3) 0.1856(3) 1.0331(2) 0.0329(8) Uani 1 1 d . . .
H30 H 1.2516 0.2165 1.0451 0.039 Uiso 1 1 calc R . .
C31 C 1.0900(3) 0.1818(3) 1.1087(2) 0.0329(8) Uani 1 1 d . . .
H31 H 1.1286 0.2103 1.1721 0.040 Uiso 1 1 calc R . .
C32 C 0.9558(3) 0.1359(3) 1.0955(2) 0.0309(8) Uani 1 1 d . . .
C33 C 0.9007(3) 0.0945(3) 1.0002(2) 0.0274(7) Uani 1 1 d . . .
C34 C 0.7647(3) 0.0495(3) 0.9839(2) 0.0304(7) Uani 1 1 d . . .
C35 C 0.7080(3) 0.0103(3) 0.8825(2) 0.0316(8) Uani 1 1 d . . .
C36 C 0.5776(3) -0.0272(3) 0.8646(3) 0.0381(9) Uani 1 1 d . . .
H36 H 0.5256 -0.0285 0.9168 0.046 Uiso 1 1 calc R . .
C37 C 0.5244(4) -0.0624(3) 0.7703(3) 0.0467(10) Uani 1 1 d . . .
H37 H 0.4358 -0.0881 0.7579 0.056 Uiso 1 1 calc R . .
C38 C 0.6003(4) -0.0601(3) 0.6940(3) 0.0478(10) Uani 1 1 d . . .
H38 H 0.5635 -0.0843 0.6294 0.057 Uiso 1 1 calc R . .
C39 C 0.7288(3) -0.0229(3) 0.7116(3) 0.0396(9) Uani 1 1 d . . .
H39 H 0.7802 -0.0219 0.6591 0.047 Uiso 1 1 calc R . .
C40 C 0.7841(3) 0.0133(3) 0.8057(2) 0.0314(8) Uani 1 1 d . . .
C41 C 1.3230(3) 0.2041(3) 0.8760(3) 0.0400(9) Uani 1 1 d . . .
H41A H 1.3615 0.1636 0.9154 0.048 Uiso 1 1 calc R . .
H41B H 1.3422 0.2743 0.9116 0.048 Uiso 1 1 calc R . .
C42 C 1.3780(3) 0.2158(3) 0.7790(3) 0.0376(8) Uani 1 1 d . . .
C43 C 1.3449(4) 0.2727(4) 0.7114(3) 0.0559(11) Uani 1 1 d . . .
H43 H 1.2839 0.3040 0.7244 0.067 Uiso 1 1 calc R . .
C44 C 1.4010(4) 0.2838(4) 0.6246(3) 0.0599(12) Uani 1 1 d . . .
H44 H 1.3787 0.3227 0.5772 0.072 Uiso 1 1 calc R . .
C45 C 1.4877(4) 0.2392(4) 0.6070(3) 0.0647(14) Uani 1 1 d . . .
H45 H 1.5247 0.2470 0.5463 0.078 Uiso 1 1 calc R . .
C46 C 1.4673(4) 0.1732(3) 0.7544(3) 0.0485(10) Uani 1 1 d . . .
H46 H 1.4908 0.1328 0.7997 0.058 Uiso 1 1 calc R . .
C47 C 0.9437(3) 0.1737(3) 1.2720(2) 0.0371(8) Uani 1 1 d . . .
H47A H 0.9842 0.2509 1.2751 0.045 Uiso 1 1 calc R . .
H47B H 1.0091 0.1439 1.2885 0.045 Uiso 1 1 calc R . .
C48 C 0.8463(3) 0.1466(3) 1.3448(2) 0.0390(9) Uani 1 1 d . . .
C49 C 0.8092(4) 0.0502(4) 1.3813(3) 0.0558(11) Uani 1 1 d . . .
H49 H 0.8427 -0.0016 1.3589 0.067 Uiso 1 1 calc R . .
C50 C 0.7231(4) 0.0300(4) 1.4507(3) 0.0656(14) Uani 1 1 d . . .
H50 H 0.6964 -0.0361 1.4768 0.079 Uiso 1 1 calc R . .
C51 C 0.6773(4) 0.1035(6) 1.4809(3) 0.0736(18) Uani 1 1 d . . .
H51 H 0.6187 0.0880 1.5294 0.088 Uiso 1 1 calc R . .
C52 C 0.7943(4) 0.2194(4) 1.3789(3) 0.0533(11) Uani 1 1 d . . .
H52 H 0.8192 0.2860 1.3539 0.064 Uiso 1 1 calc R . .
N1 N 0.7294(3) 0.3336(2) 0.1153(2) 0.0378(7) Uani 1 1 d . . .
H1 H 0.7736 0.3508 0.1720 0.045 Uiso 1 1 calc R . .
N2 N 0.3999(4) 0.3183(3) 0.3271(3) 0.0597(10) Uani 1 1 d . . .
N3 N 0.9703(3) 0.3141(2) -0.22383(19) 0.0367(7) Uani 1 1 d . . .
H3 H 1.0527 0.3341 -0.2211 0.044 Uiso 1 1 calc R . .
N4 N 1.1061(4) 0.4053(4) -0.5151(3) 0.0741(12) Uani 1 1 d . . .
N5 N 1.1884(3) 0.1507(2) 0.8639(2) 0.0344(7) Uani 1 1 d . . .
H5A H 1.1548 0.1203 0.8057 0.041 Uiso 1 1 calc R . .
N6 N 1.5232(4) 0.1854(4) 0.6701(3) 0.0699(12) Uani 1 1 d . . .
N7 N 0.8879(3) 0.1330(2) 1.17377(19) 0.0361(7) Uani 1 1 d . . .
H7 H 0.8056 0.1050 1.1648 0.043 Uiso 1 1 calc R . .
N8 N 0.7088(4) 0.1983(5) 1.4472(3) 0.0773(14) Uani 1 1 d . . .
O1 O 0.9464(2) 0.4167(2) 0.20938(17) 0.0429(6) Uani 1 1 d . . .
O2 O 1.1833(2) 0.4003(2) -0.12006(17) 0.0405(6) Uani 1 1 d . . .
O3 O 0.9868(2) 0.0533(2) 0.75110(16) 0.0382(6) Uani 1 1 d . . .
O4 O 0.6931(2) 0.0425(2) 1.05105(17) 0.0409(6) Uani 1 1 d . . .

loop_
_atom_site_aniso_label
_atom_site_aniso_U_11
_atom_site_aniso_U_22
_atom_site_aniso_U_33
_atom_site_aniso_U_23
_atom_site_aniso_U_13
_atom_site_aniso_U_12
C1 0.0395(19) 0.0315(19) 0.0317(18) 0.0041(14) 0.0058(15) 0.0160(16)
C2 0.0357(18) 0.0317(19) 0.0256(16) 0.0032(14) 0.0075(14) 0.0138(15)
C3 0.0342(18) 0.0298(19) 0.0295(17) 0.0047(14) 0.0086(14) 0.0120(15)
C4 0.0282(17) 0.038(2) 0.0340(18) 0.0007(15) 0.0040(14) 0.0085(16)
C5 0.0358(19) 0.034(2) 0.0304(18) 0.0004(14) 0.0001(15) 0.0101(16)
C6 0.0358(19) 0.0306(19) 0.0330(18) 0.0053(14) 0.0077(15) 0.0140(16)
C7 0.0342(18) 0.0243(18) 0.0333(18) 0.0028(14) 0.0049(14) 0.0126(15)
C8 0.0348(18) 0.0282(19) 0.0356(19) 0.0044(14) 0.0023(15) 0.0129(15)
C9 0.0345(19) 0.0305(19) 0.0384(19) 0.0027(15) 0.0012(15) 0.0142(16)
C10 0.040(2) 0.034(2) 0.046(2) 0.0026(16) 0.0018(17) 0.0136(17)
C11 0.036(2) 0.051(3) 0.056(3) -0.001(2) -0.0051(18) 0.0158(19)
C12 0.049(2) 0.052(3) 0.046(2) -0.0044(19) -0.0105(19) 0.022(2)
C13 0.045(2) 0.042(2) 0.039(2) -0.0008(17) -0.0038(17) 0.0177(19)
C14 0.0380(19) 0.0298(19) 0.0333(18) 0.0008(14) -0.0002(15) 0.0149(16)
C15 0.046(2) 0.044(2) 0.050(2) 0.0142(18) 0.0231(19) 0.0160(19)
C16 0.043(2) 0.044(2) 0.046(2) 0.0069(18) 0.0180(18) 0.0160(19)
C17 0.051(3) 0.071(3) 0.078(3) -0.027(3) 0.024(2) 0.006(2)
C18 0.058(3) 0.105(5) 0.088(4) -0.052(3) 0.024(3) 0.009(3)
C19 0.067(3) 0.094(4) 0.060(3) -0.021(3) 0.026(3) 0.026(3)
C20 0.040(2) 0.059(3) 0.040(2) 0.0031(18) 0.0116(17) 0.019(2)
C21 0.043(2) 0.051(2) 0.0316(19) 0.0001(17) 0.0005(16) 0.0139(19)
C22 0.037(2) 0.064(3) 0.0270(18) -0.0001(17) 0.0024(15) 0.017(2)
C23 0.058(3) 0.088(4) 0.034(2) 0.001(2) 0.0023(19) 0.038(3)
C24 0.057(3) 0.118(5) 0.040(2) -0.009(3) 0.000(2) 0.049(3)
C25 0.040(2) 0.114(5) 0.035(2) -0.002(3) 0.0065(18) 0.024(3)
C26 0.055(3) 0.068(3) 0.052(3) 0.008(2) 0.018(2) 0.015(2)
C27 0.0322(17) 0.0311(19) 0.0268(17) 0.0044(14) 0.0036(14) 0.0127(15)
C28 0.0305(17) 0.0288(18) 0.0274(17) 0.0048(13) 0.0040(14) 0.0125(15)
C29 0.0313(17) 0.0302(19) 0.0283(17) 0.0047(14) 0.0011(14) 0.0111(15)
C30 0.0275(17) 0.038(2) 0.0313(18) 0.0052(15) 0.0001(14) 0.0089(16)
C31 0.0364(19) 0.034(2) 0.0265(17) -0.0006(14) -0.0053(14) 0.0117(16)
C32 0.0376(19) 0.0314(19) 0.0258(17) 0.0037(14) 0.0042(14) 0.0143(16)
C33 0.0314(17) 0.0267(18) 0.0257(16) 0.0027(13) 0.0021(13) 0.0124(15)
C34 0.0297(17) 0.0332(19) 0.0289(17) 0.0031(14) 0.0041(14) 0.0116(15)
C35 0.0296(17) 0.037(2) 0.0310(17) 0.0032(14) 0.0006(14) 0.0152(16)
C36 0.0294(18) 0.045(2) 0.038(2) -0.0011(16) 0.0017(15) 0.0124(17)
C37 0.0313(19) 0.061(3) 0.044(2) -0.0061(19) -0.0048(17) 0.0140(19)
C38 0.037(2) 0.071(3) 0.0315(19) -0.0056(18) -0.0100(16) 0.018(2)
C39 0.0351(19) 0.053(2) 0.0297(18) -0.0014(16) 0.0010(15) 0.0160(18)
C40 0.0322(18) 0.0333(19) 0.0285(17) 0.0004(14) -0.0003(14) 0.0120(15)
C41 0.0261(17) 0.054(2) 0.0357(19) 0.0046(17) 0.0032(15) 0.0083(17)
C42 0.0254(17) 0.044(2) 0.0379(19) 0.0014(16) 0.0024(15) 0.0056(16)
C43 0.044(2) 0.073(3) 0.053(3) 0.016(2) 0.008(2) 0.021(2)
C44 0.050(3) 0.080(3) 0.044(2) 0.023(2) 0.006(2) 0.011(2)
C45 0.049(3) 0.092(4) 0.038(2) -0.001(2) 0.008(2) 0.006(3)
C46 0.040(2) 0.062(3) 0.042(2) -0.0115(19) -0.0021(17) 0.019(2)
C47 0.039(2) 0.045(2) 0.0246(17) 0.0001(15) 0.0020(15) 0.0110(17)
C48 0.0337(19) 0.058(3) 0.0200(16) -0.0026(16) -0.0008(14) 0.0107(18)
C49 0.060(3) 0.055(3) 0.037(2) 0.0011(19) 0.0033(19) 0.002(2)
C50 0.055(3) 0.085(4) 0.036(2) 0.013(2) 0.010(2) -0.005(3)
C51 0.034(2) 0.142(6) 0.029(2) 0.013(3) 0.0055(18) 0.010(3)
C52 0.052(2) 0.083(3) 0.031(2) -0.002(2) -0.0015(18) 0.033(2)
N1 0.0383(17) 0.0471(19) 0.0302(15) 0.0042(13) 0.0083(13) 0.0170(15)
N2 0.058(2) 0.067(3) 0.059(2) 0.009(2) 0.028(2) 0.025(2)
N3 0.0332(16) 0.0489(19) 0.0263(15) 0.0000(13) 0.0048(12) 0.0127(14)
N4 0.068(3) 0.091(3) 0.054(2) 0.015(2) 0.020(2) 0.012(3)
N5 0.0258(14) 0.0452(18) 0.0290(15) -0.0017(13) 0.0026(12) 0.0095(13)
N6 0.055(2) 0.100(3) 0.051(2) -0.017(2) 0.0116(19) 0.027(2)
N7 0.0328(15) 0.0487(19) 0.0238(14) -0.0011(13) 0.0032(12) 0.0114(14)
N8 0.057(3) 0.146(5) 0.040(2) 0.001(3) 0.0052(19) 0.051(3)
O1 0.0454(15) 0.0534(17) 0.0300(13) 0.0007(11) 0.0036(11) 0.0181(13)
O2 0.0344(13) 0.0499(16) 0.0366(14) 0.0017(11) 0.0070(11) 0.0138(12)
O3 0.0335(13) 0.0525(16) 0.0273(12) -0.0010(11) 0.0045(10) 0.0142(12)
O4 0.0286(13) 0.0617(18) 0.0313(13) 0.0017(12) 0.0055(10) 0.0144(12)

loop_
_atom_type_symbol
_atom_type_description
_atom_type_scat_dispersion_real
_atom_type_scat_dispersion_imag
_atom_type_scat_source
C C 0.0033 0.0016 'International Tables Vol C Tables 4.2.6.8 and 6.1.1.4'
H H 0.0000 0.0000 'International Tables Vol C Tables 4.2.6.8 and 6.1.1.4'
N N 0.0061 0.0033 'International Tables Vol C Tables 4.2.6.8 and 6.1.1.4'
O O 0.0106 0.0060 'International Tables Vol C Tables 4.2.6.8 and 6.1.1.4'

loop_
_geom_angle_atom_site_label_1
_geom_angle_atom_site_label_2
_geom_angle_atom_site_label_3
_geom_angle
_geom_angle_site_symmetry_1
_geom_angle_site_symmetry_3
_geom_angle_publ_flag
O1 C1 C2 122.6(3) . . ?
O1 C1 C14 118.6(3) . . ?
C2 C1 C14 118.8(3) . . ?
C3 C2 C7 119.7(3) . . ?
C3 C2 C1 120.0(3) . . ?
C7 C2 C1 120.3(3) . . ?
N1 C3 C2 121.1(3) . . ?
N1 C3 C4 119.9(3) . . ?
C2 C3 C4 119.0(3) . . ?
C5 C4 C3 121.3(3) . . ?
C4 C5 C6 121.6(3) . . ?
N3 C6 C7 121.9(3) . . ?
N3 C6 C5 119.3(3) . . ?
C7 C6 C5 118.8(3) . . ?
C6 C7 C2 119.6(3) . . ?
C6 C7 C8 120.0(3) . . ?
C2 C7 C8 120.3(3) . . ?
O2 C8 C7 123.0(3) . . ?
O2 C8 C9 118.2(3) . . ?
C7 C8 C9 118.8(3) . . ?
C14 C9 C10 119.7(3) . . ?
C14 C9 C8 120.7(3) . . ?
C10 C9 C8 119.7(3) . . ?
C11 C10 C9 120.5(4) . . ?
C10 C11 C12 120.1(4) . . ?
C13 C12 C11 119.9(4) . . ?
C12 C13 C14 120.3(4) . . ?
C9 C14 C13 119.6(3) . . ?
C9 C14 C1 121.1(3) . . ?
C13 C14 C1 119.3(3) . . ?
N1 C15 C16 110.3(3) . . ?
C17 C16 C20 117.5(4) . . ?
C17 C16 C15 124.2(4) . . ?
C20 C16 C15 118.3(4) . . ?
C16 C17 C18 118.8(4) . . ?
C19 C18 C17 119.6(5) . . ?
N2 C19 C18 123.9(4) . . ?
N2 C20 C16 123.9(4) . . ?
N3 C21 C22 110.5(3) . . ?
C23 C22 C26 117.2(4) . . ?
C23 C22 C21 122.1(4) . . ?
C26 C22 C21 120.7(4) . . ?
C22 C23 C24 119.6(5) . . ?
C25 C24 C23 118.6(5) . . ?
N4 C25 C24 124.4(4) . . ?
N4 C26 C22 123.6(5) . . ?
O3 C27 C28 123.1(3) . . ?
O3 C27 C40 118.8(3) . . ?
C28 C27 C40 118.1(3) . . ?
C29 C28 C33 119.7(3) . . ?
C29 C28 C27 119.3(3) . . ?
C33 C28 C27 121.0(3) . . ?
N5 C29 C30 119.5(3) . . ?
N5 C29 C28 122.1(3) . . ?
C30 C29 C28 118.4(3) . . ?
C31 C30 C29 121.9(3) . . ?
C30 C31 C32 121.7(3) . . ?
N7 C32 C33 123.0(3) . . ?
N7 C32 C31 119.1(3) . . ?
C33 C32 C31 118.0(3) . . ?
C32 C33 C28 120.3(3) . . ?
C32 C33 C34 119.4(3) . . ?
C28 C33 C34 120.3(3) . . ?
O4 C34 C33 122.9(3) . . ?
O4 C34 C35 118.4(3) . . ?
C33 C34 C35 118.7(3) . . ?
C40 C35 C36 120.0(3) . . ?
C40 C35 C34 120.5(3) . . ?
C36 C35 C34 119.5(3) . . ?
C37 C36 C35 119.7(3) . . ?
C36 C37 C38 120.2(3) . . ?
C39 C38 C37 120.1(3) . . ?
C38 C39 C40 120.6(3) . . ?
C39 C40 C35 119.4(3) . . ?
C39 C40 C27 119.3(3) . . ?
C35 C40 C27 121.4(3) . . ?
N5 C41 C42 110.8(3) . . ?
C43 C42 C46 116.6(4) . . ?
C43 C42 C41 121.6(3) . . ?
C46 C42 C41 121.7(4) . . ?
C42 C43 C44 119.3(4) . . ?
C45 C44 C43 119.8(4) . . ?
N6 C45 C44 122.8(4) . . ?
N6 C46 C42 123.9(4) . . ?
N7 C47 C48 110.9(3) . . ?
C49 C48 C52 118.5(4) . . ?
C49 C48 C47 120.9(4) . . ?
C52 C48 C47 120.5(4) . . ?
C50 C49 C48 119.0(5) . . ?
C51 C50 C49 119.5(5) . . ?
C50 C51 N8 124.1(4) . . ?
N8 C52 C48 121.9(5) . . ?
C3 N1 C15 124.8(3) . . ?
C19 N2 C20 116.3(4) . . ?
C6 N3 C21 124.3(3) . . ?
C25 N4 C26 116.6(5) . . ?
C29 N5 C41 123.9(3) . . ?
C45 N6 C46 117.5(4) . . ?
C32 N7 C47 123.4(3) . . ?
C51 N8 C52 116.9(4) . . ?

loop_
_geom_bond_atom_site_label_1
_geom_bond_atom_site_label_2
_geom_bond_distance
_geom_bond_site_symmetry_2
_geom_bond_publ_flag
C1 O1 1.254(4) . ?
C1 C2 1.458(5) . ?
C1 C14 1.473(5) . ?
C2 C3 1.416(5) . ?
C2 C7 1.442(4) . ?
C3 N1 1.363(4) . ?
C3 C4 1.421(5) . ?
C4 C5 1.361(5) . ?
C5 C6 1.422(5) . ?
C6 N3 1.356(4) . ?
C6 C7 1.418(5) . ?
C7 C8 1.454(5) . ?
C8 O2 1.252(4) . ?
C8 C9 1.483(5) . ?
C9 C14 1.395(5) . ?
C9 C10 1.398(5) . ?
C10 C11 1.378(5) . ?
C11 C12 1.398(6) . ?
C12 C13 1.385(5) . ?
C13 C14 1.400(5) . ?
C15 N1 1.453(5) . ?
C15 C16 1.515(5) . ?
C16 C17 1.367(6) . ?
C16 C20 1.397(5) . ?
C17 C18 1.374(6) . ?
C18 C19 1.361(7) . ?
C19 N2 1.321(6) . ?
C20 N2 1.340(5) . ?
C21 N3 1.457(4) . ?
C21 C22 1.494(5) . ?
C22 C23 1.374(6) . ?
C22 C26 1.392(6) . ?
C23 C24 1.388(6) . ?
C24 C25 1.349(7) . ?
C25 N4 1.329(7) . ?
C26 N4 1.347(5) . ?
C27 O3 1.247(4) . ?
C27 C28 1.455(4) . ?
C27 C40 1.485(5) . ?
C28 C29 1.423(5) . ?
C28 C33 1.440(4) . ?
C29 N5 1.353(4) . ?
C29 C30 1.420(5) . ?
C30 C31 1.356(5) . ?
C31 C32 1.433(5) . ?
C32 N7 1.351(4) . ?
C32 C33 1.416(4) . ?
C33 C34 1.455(4) . ?
C34 O4 1.249(4) . ?
C34 C35 1.490(5) . ?
C35 C40 1.393(5) . ?
C35 C36 1.396(5) . ?
C36 C37 1.385(5) . ?
C37 C38 1.387(5) . ?
C38 C39 1.376(5) . ?
C39 C40 1.391(5) . ?
C41 N5 1.448(4) . ?
C41 C42 1.498(5) . ?
C42 C43 1.374(6) . ?
C42 C46 1.378(5) . ?
C43 C44 1.375(6) . ?
C44 C45 1.348(7) . ?
C45 N6 1.313(6) . ?
C46 N6 1.343(5) . ?
C47 N7 1.453(4) . ?
C47 C48 1.498(5) . ?
C48 C49 1.376(6) . ?
C48 C52 1.386(6) . ?
C49 C50 1.375(6) . ?
C50 C51 1.331(8) . ?
C51 N8 1.341(7) . ?
C52 N8 1.360(6) . ?
